data_4326189
loop_
_publ_author_name
'Jeongho Yeon'
'Sang-Hwan Kim'
'Michael A. Hayward'
'P. Shiv Halasyamani'

_publ_contact_author_address
;
Department of Chemistry
University of Houston
Houston, Texas
77204-5003
USA
;
_publ_contact_author_email psh@uh.edu
_publ_contact_author_fax 1-713-743-0796
_publ_contact_author_name 'P. Shiv Halasyamani'
_publ_contact_author_phone 1-713-743-3278
_publ_section_title
;
 "A" Cation Polarity Control in ACuTe2O7 (A = Sr2+, Ba2+, or Pb2+)
;
_journal_name_full 'Inorganic Chemistry'
_journal_page_first 8663
_journal_page_last 8670
_journal_paper_doi 10.1021/ic2012217
_journal_volume 50
_journal_year 2011
_chemical_formula_sum 'Cu O7 Sr Te2'
_chemical_formula_weight 518.36
_chemical_name_systematic
;

 ?

;
_space_group_IT_number 57
_symmetry_cell_setting orthorhombic
_symmetry_space_group_name_Hall '-P 2c 2b'
_symmetry_space_group_name_H-M 'P b c m'
_atom_sites_solution_primary direct
_atom_sites_solution_secondary difmap
_cell_angle_alpha 90
_cell_angle_beta 90
_cell_angle_gamma 90
_cell_formula_units_Z 4
_cell_length_a 7.1464(7)
_cell_length_b 15.0609(15)
_cell_length_c 5.4380(5)
_cell_measurement_reflns_used 3481
_cell_measurement_temperature 296(2)
_cell_measurement_theta_max 28.91
_cell_measurement_theta_min 2.7
_cell_volume 585.30(10)
_computing_structure_refinement 'SHELXL-97 (Sheldrick, 1997)'
_computing_structure_solution 'SHELXS-97 (Sheldrick, 1990)'
_diffrn_ambient_temperature 296(2)
_diffrn_measured_fraction_theta_full 1
_diffrn_measured_fraction_theta_max 0.949
_diffrn_measurement_device_type 'Siemens area detector diffractometer'
_diffrn_measurement_method omega_scans
_diffrn_radiation_monochromator graphite
_diffrn_radiation_type MoK\a
_diffrn_radiation_wavelength 0.71073
_diffrn_reflns_av_R_equivalents 0.0548
_diffrn_reflns_av_unetI/netI 0.0308
_diffrn_reflns_limit_h_max 9
_diffrn_reflns_limit_h_min -5
_diffrn_reflns_limit_k_max 19
_diffrn_reflns_limit_k_min -16
_diffrn_reflns_limit_l_max 7
_diffrn_reflns_limit_l_min -7
_diffrn_reflns_number 3481
_diffrn_reflns_theta_full 25
_diffrn_reflns_theta_max 28.91
_diffrn_reflns_theta_min 2.7
_exptl_absorpt_coefficient_mu 22.503
_exptl_absorpt_correction_T_max 0.6617
_exptl_absorpt_correction_T_min 0.4664
_exptl_absorpt_correction_type psi-scan
_exptl_absorpt_process_details 'north et al., 1968'
_exptl_crystal_colour green
_exptl_crystal_density_diffrn 5.883
_exptl_crystal_description plate
_exptl_crystal_F_000 908
_exptl_crystal_size_max 0.04
_exptl_crystal_size_mid 0.04
_exptl_crystal_size_min 0.02
_refine_diff_density_max 1.625
_refine_diff_density_min -2.13
_refine_diff_density_rms 0.403
_refine_ls_extinction_coef 0.0119(6)
_refine_ls_extinction_expression Fc^*^=kFc[1+0.001xFc^2^\l^3^/sin(2\q)]^-1/4^
_refine_ls_extinction_method SHELXL
_refine_ls_goodness_of_fit_ref 1.136
_refine_ls_matrix_type full
_refine_ls_number_parameters 61
_refine_ls_number_reflns 811
_refine_ls_number_restraints 0
_refine_ls_restrained_S_all 1.136
_refine_ls_R_factor_all 0.0273
_refine_ls_R_factor_gt 0.0265
_refine_ls_shift/su_max 0.001
_refine_ls_shift/su_mean 0
_refine_ls_structure_factor_coef Fsqd
_refine_ls_weighting_details 'calc w=1/[\s^2^(Fo^2^)+(0.0383P)^2^+1.0682P] where P=(Fo^2^+2Fc^2^)/3'
_refine_ls_weighting_scheme calc
_refine_ls_wR_factor_gt 0.0654
_refine_ls_wR_factor_ref 0.0658
_reflns_number_gt 781
_reflns_number_total 811
_reflns_threshold_expression >2sigma(I)
_cod_data_source_file ic2012217_si_002_1.cif
_cod_data_source_block SrCuTe2O7
_cod_database_code 4326189

loop_
_symmetry_equiv_pos_as_xyz
'x, y, z'
'-x, -y, z+1/2'
'-x, y+1/2, -z+1/2'
'x, -y+1/2, -z'
'-x, -y, -z'
'x, y, -z-1/2'
'x, -y-1/2, z-1/2'
'-x, y-1/2, z'

loop_
_atom_site_label
_atom_site_type_symbol
_atom_site_fract_x
_atom_site_fract_y
_atom_site_fract_z
_atom_site_U_iso_or_equiv
_atom_site_adp_type
_atom_site_occupancy
_atom_site_symmetry_multiplicity
_atom_site_calc_flag
_atom_site_refinement_flags
Sr1 Sr 0.77274(7) 0.04314(3) 0.25 0.01298(17) Uani 1 2 d S
Te1 Te 0.99265(5) 0.82895(2) 0.25 0.00545(15) Uani 1 2 d S
Te2 Te 0.48409(5) 0.82572(2) 0.25 0.00693(15) Uani 1 2 d S
Cu1 Cu 0.73884(8) 0.88595(5) 0.75 0.00726(18) Uani 1 2 d S
O1 O 0.2328(4) 0.8886(3) 0.25 0.0107(8) Uani 1 2 d S
O2 O 0.5407(5) 0.9011(2) 0.5075(7) 0.0344(9) Uani 1 1 d .
O3 O 0.7584(4) 0.7689(2) 0.25 0.0085(8) Uani 1 2 d S
O4 O 0.9240(4) 0.90993(17) 0.4993(5) 0.0151(5) Uani 1 1 d .
O5 O 0.1044(6) 0.75 0 0.0387(14) Uani 1 2 d S

loop_
_atom_site_aniso_label
_atom_site_aniso_U_11
_atom_site_aniso_U_22
_atom_site_aniso_U_33
_atom_site_aniso_U_23
_atom_site_aniso_U_13
_atom_site_aniso_U_12
Sr1 0.0126(3) 0.0081(3) 0.0183(3) 0 0 0.00140(16)
Te1 0.0069(2) 0.0036(2) 0.0058(2) 0 0 -0.00031(9)
Te2 0.0084(2) 0.0050(2) 0.0073(2) 0 0 -0.00005(10)
Cu1 0.0072(3) 0.0090(4) 0.0055(3) 0 0 -0.00011(19)
O1 0.0075(16) 0.0033(17) 0.021(2) 0 0 -0.0009(11)
O2 0.0294(17) 0.0342(17) 0.040(2) -0.0286(16) -0.0278(17) 0.0225(15)
O3 0.0076(17) 0.0029(17) 0.0150(19) 0 0 -0.0011(11)
O4 0.0204(13) 0.0137(12) 0.0113(12) -0.0071(10) 0.0089(12) -0.0091(11)
O5 0.0116(19) 0.041(3) 0.063(3) -0.045(3) 0 0

loop_
_atom_type_symbol
_atom_type_description
_atom_type_scat_dispersion_real
_atom_type_scat_dispersion_imag
_atom_type_scat_source
O O 0.0106 0.006 'International Tables Vol C Tables 4.2.6.8 and 6.1.1.4'
Cu Cu 0.3201 1.2651 'International Tables Vol C Tables 4.2.6.8 and 6.1.1.4'
Sr Sr -1.5307 3.2498 'International Tables Vol C Tables 4.2.6.8 and 6.1.1.4'
Te Te -0.5308 1.6751 'International Tables Vol C Tables 4.2.6.8 and 6.1.1.4'

loop_
_geom_angle_atom_site_label_1
_geom_angle_atom_site_label_2
_geom_angle_atom_site_label_3
_geom_angle
_geom_angle_site_symmetry_1
_geom_angle_site_symmetry_3
O4 Sr1 O4 61.50(11) 6_546 1_545
O4 Sr1 O4 97.53(5) 6_546 5_766
O4 Sr1 O4 66.81(9) 1_545 5_766
O4 Sr1 O4 66.81(9) 6_546 2_764
O4 Sr1 O4 97.53(5) 1_545 2_764
O4 Sr1 O4 61.76(11) 5_766 2_764
O4 Sr1 O2 108.66(9) 6_546 2_664
O4 Sr1 O2 144.45(9) 1_545 2_664
O4 Sr1 O2 146.63(12) 5_766 2_664
O4 Sr1 O2 109.85(10) 2_764 2_664
O4 Sr1 O2 144.45(9) 6_546 5_666
O4 Sr1 O2 108.66(9) 1_545 5_666
O4 Sr1 O2 109.85(10) 5_766 5_666
O4 Sr1 O2 146.63(12) 2_764 5_666
O2 Sr1 O2 57.74(14) 2_664 5_666
O4 Sr1 O1 138.71(9) 6_546 5_666
O4 Sr1 O1 78.17(9) 1_545 5_666
O4 Sr1 O1 55.73(9) 5_766 5_666
O4 Sr1 O1 113.39(9) 2_764 5_666
O2 Sr1 O1 109.37(10) 2_664 5_666
O2 Sr1 O1 55.15(9) 5_666 5_666
O4 Sr1 O1 78.17(9) 6_546 5_665
O4 Sr1 O1 138.71(9) 1_545 5_665
O4 Sr1 O1 113.39(9) 5_766 5_665
O4 Sr1 O1 55.73(8) 2_764 5_665
O2 Sr1 O1 55.15(9) 2_664 5_665
O2 Sr1 O1 109.37(10) 5_666 5_665
O1 Sr1 O1 138.53(14) 5_666 5_665
O4 Sr1 O2 57.04(9) 6_546 6_546
O4 Sr1 O2 85.75(9) 1_545 6_546
O4 Sr1 O2 150.08(8) 5_766 6_546
O4 Sr1 O2 113.27(7) 2_764 6_546
O2 Sr1 O2 63.09(11) 2_664 6_546
O2 Sr1 O2 89.49(7) 5_666 6_546
O1 Sr1 O2 132.12(9) 5_666 6_546
O1 Sr1 O2 79.11(9) 5_665 6_546
O4 Sr1 O2 85.75(9) 6_546 1_545
O4 Sr1 O2 57.04(9) 1_545 1_545
O4 Sr1 O2 113.27(7) 5_766 1_545
O4 Sr1 O2 150.08(8) 2_764 1_545
O2 Sr1 O2 89.49(7) 2_664 1_545
O2 Sr1 O2 63.09(11) 5_666 1_545
O1 Sr1 O2 79.11(9) 5_666 1_545
O1 Sr1 O2 132.12(9) 5_665 1_545
O2 Sr1 O2 54.72(12) 6_546 1_545
O4 Sr1 Te1 30.83(6) 6_546 1_545
O4 Sr1 Te1 30.83(6) 1_545 1_545
O4 Sr1 Te1 83.22(6) 5_766 1_545
O4 Sr1 Te1 83.22(6) 2_764 1_545
O2 Sr1 Te1 129.45(9) 2_664 1_545
O2 Sr1 Te1 129.45(9) 5_666 1_545
O1 Sr1 Te1 108.91(7) 5_666 1_545
O1 Sr1 Te1 108.91(7) 5_665 1_545
O2 Sr1 Te1 66.89(6) 6_546 1_545
O2 Sr1 Te1 66.89(6) 1_545 1_545
O4 Sr1 Cu1 31.45(6) 6_546 1_544
O4 Sr1 Cu1 85.20(6) 1_545 1_544
O4 Sr1 Cu1 127.97(6) 5_766 1_544
O4 Sr1 Cu1 80.96(6) 2_764 1_544
O2 Sr1 Cu1 77.47(8) 2_664 1_544
O2 Sr1 Cu1 120.64(7) 5_666 1_544
O1 Sr1 Cu1 159.17(7) 5_666 1_544
O1 Sr1 Cu1 61.78(7) 5_665 1_544
O2 Sr1 Cu1 32.63(6) 6_546 1_544
O2 Sr1 Cu1 81.34(6) 1_545 1_544
Te1 Sr1 Cu1 55.969(12) 1_545 1_544
O4 Te1 O4 91.77(18) . 6_556
O4 Te1 O3 94.50(11) . .
O4 Te1 O3 94.50(11) 6_556 .
O4 Te1 O1 86.03(11) . 1_655
O4 Te1 O1 86.03(11) 6_556 1_655
O3 Te1 O1 179.24(15) . 1_655
O4 Te1 O5 171.17(14) . 1_655
O4 Te1 O5 89.98(10) 6_556 1_655
O3 Te1 O5 93.99(13) . 1_655
O1 Te1 O5 85.46(13) 1_655 1_655
O4 Te1 O5 89.98(10) . 6_656
O4 Te1 O5 171.17(14) 6_556 6_656
O3 Te1 O5 93.99(13) . 6_656
O1 Te1 O5 85.46(13) 1_655 6_656
O5 Te1 O5 87.01(9) 1_655 6_656
O4 Te1 Sr1 46.02(9) . 1_565
O4 Te1 Sr1 46.02(9) 6_556 1_565
O3 Te1 Sr1 92.40(11) . 1_565
O1 Te1 Sr1 88.36(11) 1_655 1_565
O5 Te1 Sr1 135.92(3) 1_655 1_565
O5 Te1 Sr1 135.92(3) 6_656 1_565
O4 Te1 Sr1 107.85(8) 6_556 5_766
O3 Te1 Sr1 129.86(3) . 5_766
O1 Te1 Sr1 50.38(4) 1_655 5_766
O5 Te1 Sr1 129.12(11) 1_655 5_766
O5 Te1 Sr1 68.12(4) 6_656 5_766
Sr1 Te1 Sr1 74.489(12) 1_565 5_766
O4 Te1 Sr1 107.85(8) . 5_765
O3 Te1 Sr1 129.86(3) . 5_765
O1 Te1 Sr1 50.38(4) 1_655 5_765
O5 Te1 Sr1 68.12(4) 1_655 5_765
O5 Te1 Sr1 129.12(11) 6_656 5_765
Sr1 Te1 Sr1 74.489(12) 1_565 5_765
Sr1 Te1 Sr1 93.587(15) 5_766 5_765
O2 Te2 O2 98.5(3) . 6_556
O2 Te2 O1 84.66(11) . .
O2 Te2 O1 84.66(11) 6_556 .
O2 Te2 O3 92.60(11) . .
O2 Te2 O3 92.60(11) 6_556 .
O1 Te2 O3 175.78(14) . .
O2 Te2 Sr1 109.02(11) 6_556 5_666
O1 Te2 Sr1 48.35(3) . 5_666
O3 Te2 Sr1 130.21(4) . 5_666
O2 Te2 Sr1 109.02(11) . 5_665
O1 Te2 Sr1 48.35(3) . 5_665
O3 Te2 Sr1 130.21(4) . 5_665
Sr1 Te2 Sr1 90.483(15) 5_666 5_665
O2 Te2 Sr1 50.45(14) . 1_565
O2 Te2 Sr1 50.45(14) 6_556 1_565
O1 Te2 Sr1 94.42(11) . 1_565
O3 Te2 Sr1 81.37(10) . 1_565
Sr1 Te2 Sr1 79.576(12) 5_666 1_565
Sr1 Te2 Sr1 79.576(13) 5_665 1_565
O4 Cu1 O4 89.64(17) 6_557 .
O4 Cu1 O2 162.26(15) 6_557 .
O4 Cu1 O2 89.91(17) . .
O4 Cu1 O2 89.91(17) 6_557 6_557
O4 Cu1 O2 162.26(15) . 6_557
O2 Cu1 O2 85.2(2) . 6_557
O4 Cu1 O3 98.36(10) 6_557 7_576
O4 Cu1 O3 98.36(10) . 7_576
O2 Cu1 O3 99.25(12) . 7_576
O2 Cu1 O3 99.25(12) 6_557 7_576
O4 Cu1 Sr1 45.68(9) 6_557 1_566
O4 Cu1 Sr1 111.23(8) . 1_566
O2 Cu1 Sr1 118.75(9) . 1_566
O2 Cu1 Sr1 57.49(13) 6_557 1_566
O3 Cu1 Sr1 130.541(15) 7_576 1_566
O4 Cu1 Sr1 111.23(8) 6_557 1_565
O4 Cu1 Sr1 45.68(9) . 1_565
O2 Cu1 Sr1 57.49(13) . 1_565
O2 Cu1 Sr1 118.75(9) 6_557 1_565
O3 Cu1 Sr1 130.541(15) 7_576 1_565
Sr1 Cu1 Sr1 97.61(2) 1_566 1_565
O4 Cu1 Sr1 44.85(8) 6_557 5_766
O4 Cu1 Sr1 44.85(8) . 5_766
O2 Cu1 Sr1 131.35(13) . 5_766
O2 Cu1 Sr1 131.35(13) 6_557 5_766
O3 Cu1 Sr1 103.57(8) 7_576 5_766
Sr1 Cu1 Sr1 75.179(16) 1_566 5_766
Sr1 Cu1 Sr1 75.179(16) 1_565 5_766
O4 Cu1 Sr1 127.19(9) 6_557 5_666
O4 Cu1 Sr1 127.19(9) . 5_666
O2 Cu1 Sr1 43.06(11) . 5_666
O2 Cu1 Sr1 43.06(11) 6_557 5_666
O3 Cu1 Sr1 109.72(8) 7_576 5_666
Sr1 Cu1 Sr1 83.144(16) 1_566 5_666
Sr1 Cu1 Sr1 83.144(16) 1_565 5_666
Sr1 Cu1 Sr1 146.70(3) 5_766 5_666
Te1 O1 Te2 124.6(2) 1_455 .
Te1 O1 Sr1 98.74(7) 1_455 5_666
Te2 O1 Sr1 100.20(7) . 5_666
Te1 O1 Sr1 98.74(7) 1_455 5_665
Te2 O1 Sr1 100.20(7) . 5_665
Sr1 O1 Sr1 138.53(14) 5_666 5_665
Te2 O2 Cu1 126.84(16) . .
Te2 O2 Sr1 112.04(14) . 5_666
Cu1 O2 Sr1 107.78(16) . 5_666
Te2 O2 Sr1 101.67(17) . 1_565
Cu1 O2 Sr1 89.88(13) . 1_565
Sr1 O2 Sr1 116.91(11) 5_666 1_565
Te1 O3 Te2 128.05(19) . .
Te1 O3 Cu1 121.82(16) . 7_575
Te2 O3 Cu1 110.14(14) . 7_575
Te1 O4 Cu1 124.28(13) . .
Te1 O4 Sr1 103.15(12) . 1_565
Cu1 O4 Sr1 102.87(12) . 1_565
Te1 O4 Sr1 109.17(12) . 5_766
Cu1 O4 Sr1 104.26(12) . 5_766
Sr1 O4 Sr1 113.19(9) 1_565 5_766
Te1 O5 Te1 132.3(2) 7_475 1_455

loop_
_geom_bond_atom_site_label_1
_geom_bond_atom_site_label_2
_geom_bond_distance
_geom_bond_site_symmetry_2
Sr1 O4 2.652(3) 6_546
Sr1 O4 2.652(3) 1_545
Sr1 O4 2.656(3) 5_766
Sr1 O4 2.656(3) 2_764
Sr1 O2 2.731(3) 2_664
Sr1 O2 2.731(3) 5_666
Sr1 O1 2.907(1) 5_666
Sr1 O1 2.907(1) 5_665
Sr1 O2 3.047(4) 6_546
Sr1 O2 3.047(4) 1_545
Te1 O4 1.889(3) .
Te1 O4 1.889(3) 6_556
Te1 O3 1.902(3) .
Te1 O1 1.937(3) 1_655
Te1 O5 1.975(2) 1_655
Te1 O5 1.975(2) 6_656
Te2 O2 1.848(3) .
Te2 O2 1.848(3) 6_556
Te2 O1 2.030(3) .
Te2 O3 2.139(3) .
Cu1 O4 1.934(3) 6_557
Cu1 O4 1.934(3) .
Cu1 O2 1.949(3) .
Cu1 O2 1.949(3) 6_557
Cu1 O3 2.337(4) 7_576
